data_4349564
loop_
_publ_author_name
'Wang, Kang'
'Huang, Chunhua'
'Pan, Houhe'
'Kobayashi, Nagao'
'Jiang, Jianzhuang'

_publ_section_title
;
 A post-cyclotetramerization strategy towards novel binuclear
 phthalocyanine dimers
;
_journal_issue 1
_journal_name_full 'Inorganic Chemistry Frontiers'
_journal_page_first 110
_journal_paper_doi 10.1039/C6QI00408C
_journal_volume 4
_journal_year 2017
_chemical_formula_sum 'C166 H122 Cl12 N20 O12 Zn2'
_chemical_formula_weight 3144.98
_space_group_IT_number 61
_space_group_name_Hall '-P 2ac 2ab'
_space_group_name_H-M_alt 'P b c a'
_symmetry_cell_setting orthorhombic
_symmetry_space_group_name_H-M 'P b c a'
_atom_sites_solution_hydrogens geom
_atom_sites_solution_primary direct
_atom_sites_solution_secondary difmap
_audit_creation_method SHELXL-97
_audit_update_record
;
2016-04-25 deposited with the CCDC.
2016-10-24 downloaded from the CCDC.
;
_cell_angle_alpha 90.00
_cell_angle_beta 90.00
_cell_angle_gamma 90.00
_cell_formula_units_Z 4
_cell_length_a 30.8754(9)
_cell_length_b 15.5743(7)
_cell_length_c 38.3804(14)
_cell_measurement_reflns_used 6553
_cell_measurement_temperature 149.9(2)
_cell_measurement_theta_max 67.0037
_cell_measurement_theta_min 3.0593
_cell_volume 18455.7(12)
_computing_cell_refinement
;
CrysAlisPro, Agilent Technologies,
Version 1.171.35.19 (release 27-10-2011 CrysAlis171 .NET)
(compiled Oct 27 2011,15:02:11)
;
_computing_data_collection
;
CrysAlisPro, Agilent Technologies,
Version 1.171.35.19 (release 27-10-2011 CrysAlis171 .NET)
(compiled Oct 27 2011,15:02:11)
;
_computing_data_reduction
;
CrysAlisPro, Agilent Technologies,
Version 1.171.35.19 (release 27-10-2011 CrysAlis171 .NET)
(compiled Oct 27 2011,15:02:11)
;
_computing_structure_refinement 'SHELXL-97 (Sheldrick, 1997)'
_computing_structure_solution 'SHELXS-97 (Sheldrick, 1990)'
_diffrn_ambient_temperature 149.9(2)
_diffrn_detector_area_resol_mean 16.2141
_diffrn_measured_fraction_theta_full 0.995
_diffrn_measured_fraction_theta_max 0.995
_diffrn_measurement_device_type 'Xcalibur, Eos, Gemini'
_diffrn_radiation_monochromator graphite
_diffrn_radiation_source 'Enhance (Cu) X-ray Source'
_diffrn_radiation_type CuK\a
_diffrn_radiation_wavelength 1.54184
_diffrn_reflns_av_R_equivalents 0.0562
_diffrn_reflns_av_sigmaI/netI 0.0700
_diffrn_reflns_limit_h_max 35
_diffrn_reflns_limit_h_min -35
_diffrn_reflns_limit_k_max 17
_diffrn_reflns_limit_k_min -18
_diffrn_reflns_limit_l_max 44
_diffrn_reflns_limit_l_min -39
_diffrn_reflns_number 34376
_diffrn_reflns_theta_full 63.00
_diffrn_reflns_theta_max 63.00
_diffrn_reflns_theta_min 3.38
_exptl_absorpt_coefficient_mu 2.375
_exptl_absorpt_correction_T_max 1.00000
_exptl_absorpt_correction_T_min 0.76699
_exptl_absorpt_correction_type multi-scan
_exptl_absorpt_process_details
;
CrysAlisPro, Agilent Technologies,
Version 1.171.35.19 (release 27-10-2011 CrysAlis171 .NET)
(compiled Oct 27 2011,15:02:11)
Empirical absorption correction using spherical harmonics,
 implemented in SCALE3 ABSPACK scaling algorithm.
;
_exptl_crystal_colour green
_exptl_crystal_density_diffrn 1.132
_exptl_crystal_density_method 'not measured'
_exptl_crystal_description block
_exptl_crystal_F_000 6472
_exptl_crystal_size_max 0.30
_exptl_crystal_size_mid 0.20
_exptl_crystal_size_min 0.15
_platon_squeeze_details
;
;
_refine_diff_density_max 1.088
_refine_diff_density_min -2.110
_refine_diff_density_rms 0.143
_refine_ls_extinction_method none
_refine_ls_goodness_of_fit_ref 1.144
_refine_ls_hydrogen_treatment constr
_refine_ls_matrix_type fullcycle
_refine_ls_number_parameters 871
_refine_ls_number_reflns 14826
_refine_ls_number_restraints 87
_refine_ls_restrained_S_all 2.302
_refine_ls_R_factor_all 0.1574
_refine_ls_R_factor_gt 0.1244
_refine_ls_shift/su_max 0.002
_refine_ls_shift/su_mean 0.000
_refine_ls_structure_factor_coef Fsqd
_refine_ls_weighting_details 'calc w=1/[\s^2^(Fo^2^)+(0.2000P)^2^+0.0000P] where P=(Fo^2^+2Fc^2^)/3'
_refine_ls_weighting_scheme calc
_refine_ls_wR_factor_gt 0.3170
_refine_ls_wR_factor_ref 0.3465
_reflns_number_gt 8671
_reflns_number_total 14826
_reflns_threshold_expression >2sigma(I)
_cod_data_source_file c6qi00408c2.cif
_cod_data_source_block 2
_cod_original_sg_symbol_H-M 'P bca'
_cod_database_code 4349564

loop_
_symmetry_equiv_pos_as_xyz
'x, y, z'
'-x+1/2, -y, z+1/2'
'x+1/2, -y+1/2, -z'
'-x, y+1/2, -z+1/2'
'-x, -y, -z'
'x-1/2, y, -z-1/2'
'-x-1/2, y-1/2, z'
'x, -y-1/2, z-1/2'

loop_
_atom_site_label
_atom_site_type_symbol
_atom_site_fract_x
_atom_site_fract_y
_atom_site_fract_z
_atom_site_U_iso_or_equiv
_atom_site_adp_type
_atom_site_occupancy
_atom_site_symmetry_multiplicity
_atom_site_calc_flag
_atom_site_refinement_flags
C1 C 0.46152(15) 0.9627(4) 0.12443(13) 0.037 Uani 1 1 d .
C2 C 0.47751(16) 0.9248(4) 0.15558(13) 0.036 Uani 1 1 d .
C3 C 0.51681(16) 0.8844(4) 0.16290(13) 0.035 Uani 1 1 d .
H3 H 0.5389 0.8819 0.1465 0.042 Uiso 1 1 calc R
C4 C 0.52154(17) 0.8481(4) 0.19554(14) 0.039 Uani 1 1 d .
C5 C 0.48816(17) 0.8510(4) 0.22029(14) 0.038 Uani 1 1 d .
C6 C 0.44890(17) 0.8931(4) 0.21333(14) 0.039 Uani 1 1 d .
H6 H 0.4268 0.8956 0.2298 0.047 Uiso 1 1 calc R
C7 C 0.44470(15) 0.9305(3) 0.18093(13) 0.032 Uani 1 1 d .
C8 C 0.40854(16) 0.9751(3) 0.16390(13) 0.033 Uani 1 1 d .
C9 C 0.33769(16) 1.0295(3) 0.16313(14) 0.033 Uani 1 1 d .
C10 C 0.29598(17) 1.0419(4) 0.18042(14) 0.036 Uani 1 1 d .
C11 C 0.28210(18) 1.0211(4) 0.21323(15) 0.040 Uani 1 1 d .
H11 H 0.3007 0.9963 0.2294 0.048 Uiso 1 1 calc R
C12 C 0.23946(18) 1.0383(4) 0.22125(15) 0.042 Uani 1 1 d .
C13 C 0.21163(18) 1.0770(4) 0.19637(15) 0.043 Uani 1 1 d .
C14 C 0.22599(18) 1.0984(4) 0.16356(16) 0.044 Uani 1 1 d .
H14 H 0.2077 1.1238 0.1473 0.052 Uiso 1 1 calc R
C15 C 0.26886(17) 1.0803(4) 0.15596(14) 0.036 Uani 1 1 d .
C16 C 0.29555(16) 1.0914(4) 0.12441(13) 0.035 Uani 1 1 d .
C17 C 0.30242(16) 1.1342(4) 0.06592(13) 0.034 Uani 1 1 d .
C18 C 0.28550(16) 1.1682(3) 0.03335(13) 0.033 Uani 1 1 d .
C19 C 0.24558(17) 1.2038(4) 0.02460(14) 0.036 Uani 1 1 d .
H19 H 0.2232 1.2082 0.0408 0.043 Uiso 1 1 calc R
C20 C 0.24069(16) 1.2328(4) -0.00972(14) 0.037 Uani 1 1 d .
C21 C 0.27467(17) 1.2277(4) -0.03410(13) 0.040 Uani 1 1 d .
C22 C 0.31460(18) 1.1878(4) -0.02548(14) 0.039 Uani 1 1 d .
H22 H 0.3366 1.1804 -0.0418 0.047 Uiso 1 1 calc R
C23 C 0.31868(16) 1.1608(4) 0.00859(13) 0.034 Uani 1 1 d .
C24 C 0.35495(16) 1.1208(4) 0.02630(12) 0.033 Uani 1 1 d .
C25 C 0.42385(17) 1.0628(5) 0.02629(14) 0.044 Uani 1 1 d .
C26 C 0.46240(17) 1.0330(5) 0.00774(15) 0.050 Uani 1 1 d .
C27 C 0.48912(18) 0.9946(5) 0.03231(14) 0.050 Uani 1 1 d .
C28 C 0.46654(16) 0.9987(5) 0.06560(14) 0.046 Uani 1 1 d .
C29 C 0.59305(9) 0.8024(3) 0.18402(9) 0.041 Uani 1 1 d G
C30 C 0.62589(12) 0.8631(2) 0.18672(9) 0.046 Uani 1 1 d G
C31 C 0.66314(10) 0.8549(3) 0.16666(11) 0.062 Uani 1 1 d G
H31 H 0.6851 0.8955 0.1685 0.074 Uiso 1 1 calc R
C32 C 0.66756(11) 0.7861(3) 0.14390(11) 0.070 Uani 1 1 d G
H32 H 0.6925 0.7806 0.1305 0.083 Uiso 1 1 calc R
C33 C 0.63472(15) 0.7254(3) 0.14120(11) 0.067 Uani 1 1 d G
H33 H 0.6377 0.6793 0.1260 0.080 Uiso 1 1 calc R
C34 C 0.59747(12) 0.7336(2) 0.16126(11) 0.054 Uani 1 1 d G
C35 C 0.5595(3) 0.6665(6) 0.1590(3) 0.083 Uani 1 1 d .
H35A H 0.5368 0.6829 0.1747 0.124 Uiso 1 1 calc R
H35B H 0.5701 0.6107 0.1653 0.124 Uiso 1 1 calc R
H35C H 0.5485 0.6649 0.1356 0.124 Uiso 1 1 calc R
C36 C 0.6204(3) 0.9376(5) 0.2121(2) 0.070 Uani 1 1 d .
H36A H 0.5929 0.9329 0.2236 0.105 Uiso 1 1 calc R
H36B H 0.6217 0.9909 0.1996 0.105 Uiso 1 1 calc R
H36C H 0.6432 0.9360 0.2291 0.105 Uiso 1 1 calc R
C37 C 0.46444(14) 0.8056(4) 0.27488(12) 0.060 Uani 1 1 d GU
C38 C 0.43765(19) 0.7338(4) 0.27509(17) 0.106 Uani 1 1 d GU
C39 C 0.40524(17) 0.7263(5) 0.3000(2) 0.174 Uani 1 1 d GU
H39 H 0.3873 0.6783 0.3002 0.208 Uiso 1 1 calc R
C40 C 0.39961(19) 0.7905(7) 0.32478(19) 0.201 Uani 1 1 d GU
H40 H 0.3779 0.7855 0.3415 0.241 Uiso 1 1 calc R
C41 C 0.4264(2) 0.8623(6) 0.32457(14) 0.164 Uani 1 1 d GU
H41 H 0.4226 0.9052 0.3411 0.197 Uiso 1 1 calc R
C42 C 0.4588(2) 0.8698(4) 0.29963(14) 0.107 Uani 1 1 d GU
C43 C 0.4913(5) 0.9495(9) 0.2971(3) 0.129 Uani 1 1 d .
H43A H 0.5109 0.9408 0.2779 0.194 Uiso 1 1 calc R
H43B H 0.5075 0.9541 0.3183 0.194 Uiso 1 1 calc R
H43C H 0.4751 1.0012 0.2934 0.194 Uiso 1 1 calc R
C44 C 0.4470(5) 0.6630(8) 0.2471(4) 0.136 Uani 1 1 d .
H44A H 0.4706 0.6811 0.2326 0.204 Uiso 1 1 calc R
H44B H 0.4217 0.6543 0.2331 0.204 Uiso 1 1 calc R
H44C H 0.4546 0.6103 0.2586 0.204 Uiso 1 1 calc R
C45 C 0.24650(13) 0.9856(2) 0.27822(9) 0.045 Uani 1 1 d G
C46 C 0.26308(16) 1.03908(18) 0.30395(10) 0.056 Uani 1 1 d G
C47 C 0.28891(16) 1.0052(3) 0.33025(10) 0.067 Uani 1 1 d G
H47 H 0.3000 1.0410 0.3475 0.080 Uiso 1 1 calc R
C48 C 0.29815(15) 0.9179(3) 0.33081(10) 0.063 Uani 1 1 d G
H48 H 0.3154 0.8953 0.3484 0.075 Uiso 1 1 calc R
C49 C 0.28157(15) 0.86440(19) 0.30507(11) 0.060 Uani 1 1 d G
H49 H 0.2878 0.8060 0.3054 0.071 Uiso 1 1 calc R
C50 C 0.25575(14) 0.8982(2) 0.27878(9) 0.048 Uani 1 1 d G
C51 C 0.2515(4) 1.1339(5) 0.3035(2) 0.091 Uani 1 1 d .
C52 C 0.2353(3) 0.8405(5) 0.2508(2) 0.069 Uani 1 1 d .
C53 C 0.13996(12) 1.1184(3) 0.18444(11) 0.050 Uani 1 1 d G
C54 C 0.11382(15) 1.0591(2) 0.16745(14) 0.068 Uani 1 1 d G
C55 C 0.08212(15) 1.0870(4) 0.14436(15) 0.092 Uani 1 1 d G
H55 H 0.0646 1.0472 0.1330 0.110 Uiso 1 1 calc R
C56 C 0.07657(15) 1.1742(4) 0.13826(14) 0.092 Uani 1 1 d G
H56 H 0.0554 1.1929 0.1228 0.111 Uiso 1 1 calc R
C57 C 0.10271(17) 1.2336(3) 0.15525(15) 0.084 Uani 1 1 d G
H57 H 0.0990 1.2920 0.1512 0.100 Uiso 1 1 calc R
C58 C 0.13440(14) 1.2057(3) 0.17834(13) 0.061 Uani 1 1 d G
C59 C 0.1623(3) 1.2708(6) 0.1991(3) 0.082 Uani 1 1 d .
H59A H 0.1823 1.2403 0.2137 0.123 Uiso 1 1 calc R
H59B H 0.1437 1.3057 0.2134 0.123 Uiso 1 1 calc R
H59C H 0.1779 1.3067 0.1832 0.123 Uiso 1 1 calc R
C60 C 0.1209(4) 0.9622(6) 0.1754(3) 0.099 Uani 1 1 d .
H60A H 0.1441 0.9559 0.1918 0.148 Uiso 1 1 calc R
H60B H 0.1282 0.9326 0.1542 0.148 Uiso 1 1 calc R
H60C H 0.0949 0.9383 0.1850 0.148 Uiso 1 1 calc R
C61 C 0.17086(12) 1.2822(3) 0.00096(12) 0.049 Uani 1 1 d G
C62 C 0.16954(12) 1.3595(2) 0.01908(13) 0.056 Uani 1 1 d G
C63 C 0.13576(15) 1.3760(3) 0.04206(13) 0.066 Uani 1 1 d G
H63 H 0.1349 1.4277 0.0542 0.079 Uiso 1 1 calc R
C64 C 0.10330(14) 1.3154(4) 0.04692(15) 0.081 Uani 1 1 d G
H64 H 0.0807 1.3264 0.0623 0.097 Uiso 1 1 calc R
C65 C 0.10462(14) 1.2381(3) 0.02881(19) 0.102 Uani 1 1 d G
H65 H 0.0829 1.1975 0.0321 0.122 Uiso 1 1 calc R
C66 C 0.13840(15) 1.2216(3) 0.00583(17) 0.090 Uani 1 1 d G
C67 C 0.2039(3) 1.4254(6) 0.0120(3) 0.093 Uani 1 1 d .
H67A H 0.2244 1.4028 -0.0044 0.139 Uiso 1 1 calc R
H67B H 0.2186 1.4393 0.0334 0.139 Uiso 1 1 calc R
H67C H 0.1908 1.4762 0.0026 0.139 Uiso 1 1 calc R
C68 C 0.1424(3) 1.1375(8) -0.0140(5) 0.166 Uani 1 1 d .
H68A H 0.1679 1.1391 -0.0284 0.250 Uiso 1 1 calc R
H68B H 0.1173 1.1295 -0.0284 0.250 Uiso 1 1 calc R
H68C H 0.1447 1.0909 0.0023 0.250 Uiso 1 1 calc R
C69 C 0.25764(12) 1.3404(2) -0.07430(10) 0.042 Uani 1 1 d G
C70 C 0.28035(11) 1.4108(3) -0.06150(10) 0.052 Uani 1 1 d G
C71 C 0.26706(14) 1.4935(2) -0.06985(12) 0.064 Uani 1 1 d G
H71 H 0.2823 1.5405 -0.0613 0.077 Uiso 1 1 calc R
C72 C 0.23106(15) 1.5060(2) -0.09100(12) 0.064 Uani 1 1 d G
H72 H 0.2222 1.5613 -0.0966 0.076 Uiso 1 1 calc R
C73 C 0.20835(12) 1.4357(3) -0.10381(11) 0.062 Uani 1 1 d G
H73 H 0.1843 1.4440 -0.1180 0.074 Uiso 1 1 calc R
C74 C 0.22164(12) 1.3529(2) -0.09546(10) 0.049 Uani 1 1 d G
C75 C 0.3211(3) 1.3981(6) -0.0394(3) 0.077 Uani 1 1 d .
H75A H 0.3325 1.4531 -0.0328 0.115 Uiso 1 1 calc R
H75B H 0.3424 1.3673 -0.0526 0.115 Uiso 1 1 calc R
H75C H 0.3139 1.3661 -0.0188 0.115 Uiso 1 1 calc R
C76 C 0.1977(2) 1.2754(5) -0.1096(2) 0.062 Uani 1 1 d .
H76A H 0.2112 1.2239 -0.1012 0.094 Uiso 1 1 calc R
H76B H 0.1986 1.2763 -0.1346 0.094 Uiso 1 1 calc R
H76C H 0.1681 1.2771 -0.1019 0.094 Uiso 1 1 calc R
C83 C 0.2470(5) 0.8289(8) 0.1128(3) 0.113 Uani 1 1 d .
H83 H 0.2407 0.7738 0.1016 0.136 Uiso 1 1 calc R
C84 C 0.5835(3) 0.0313(5) 0.08855(17) 0.057 Uani 1 1 d .
H84 H 0.5536 0.0186 0.0817 0.068 Uiso 1 1 calc R
N10 N 0.4207(4) 1.1909(7) 0.1086(3) 0.170 Uani 1 1 d GU
C77 C 0.4022(3) 1.2684(8) 0.0986(3) 0.185 Uani 1 1 d GU
H77 H 0.3744 1.2694 0.0893 0.222 Uiso 1 1 calc R
C78 C 0.4253(4) 1.3445(7) 0.1024(4) 0.199 Uani 1 1 d GU
H78 H 0.4129 1.3963 0.0957 0.238 Uiso 1 1 calc R
C79 C 0.4668(4) 1.3431(7) 0.1163(4) 0.208 Uani 1 1 d GU
H79 H 0.4823 1.3940 0.1188 0.250 Uiso 1 1 calc R
C80 C 0.4854(3) 1.2656(9) 0.1263(4) 0.212 Uani 1 1 d GU
H80 H 0.5132 1.2646 0.1356 0.254 Uiso 1 1 calc R
C81 C 0.4623(4) 1.1895(7) 0.1225(4) 0.237 Uani 1 1 d GU
H81 H 0.4747 1.1376 0.1292 0.284 Uiso 1 1 calc R
Cl4 Cl 0.60844(8) 0.09150(15) 0.05537(5) 0.082 Uani 1 1 d .
Cl5 Cl 0.58297(9) 0.08660(17) 0.12798(6) 0.092 Uani 1 1 d .
Cl6 Cl 0.61157(6) -0.06666(14) 0.09493(5) 0.069 Uani 1 1 d .
Cl3 Cl 0.2966(2) 0.8444(5) 0.11232(14) 0.233 Uani 1 1 d .
Cl1 Cl 0.22399(15) 0.8294(3) 0.15490(10) 0.147 Uani 1 1 d .
Cl2 Cl 0.2245(5) 0.9097(6) 0.08893(17) 0.355 Uani 1 1 d .
N1 N 0.48302(14) 0.9655(4) 0.09453(11) 0.041 Uani 1 1 d .
N2 N 0.42023(13) 0.9934(3) 0.13059(11) 0.034 Uani 1 1 d .
N3 N 0.37099(13) 0.9904(3) 0.17968(11) 0.031 Uani 1 1 d .
N4 N 0.33636(13) 1.0608(3) 0.12990(11) 0.031 Uani 1 1 d .
N5 N 0.27926(14) 1.1271(3) 0.09554(11) 0.036 Uani 1 1 d .
N6 N 0.34360(13) 1.1064(3) 0.06082(11) 0.034 Uani 1 1 d .
N7 N 0.39186(14) 1.1013(4) 0.01066(12) 0.041 Uani 1 1 d .
N8 N 0.42786(13) 1.0403(3) 0.06075(11) 0.037 Uani 1 1 d .
N9 N 0.47174(14) 1.0418(4) -0.02585(12) 0.051 Uani 1 1 d .
O1 O 0.55793(12) 0.8057(3) 0.20635(10) 0.044 Uani 1 1 d .
O2 O 0.49731(12) 0.8117(3) 0.25151(10) 0.044 Uani 1 1 d .
O3 O 0.22031(12) 1.0200(3) 0.25289(10) 0.049 Uani 1 1 d .
O4 O 0.16963(12) 1.0904(3) 0.20841(11) 0.053 Uani 1 1 d .
O5 O 0.20278(11) 1.2672(3) -0.02260(10) 0.044 Uani 1 1 d .
O6 O 0.27022(12) 1.2566(3) -0.06790(9) 0.040 Uani 1 1 d .
Zn1 Zn 0.38759(4) 1.07176(8) 0.09844(3) 0.074 Uani 1 1 d .

loop_
_atom_site_aniso_label
_atom_site_aniso_U_11
_atom_site_aniso_U_22
_atom_site_aniso_U_33
_atom_site_aniso_U_23
_atom_site_aniso_U_13
_atom_site_aniso_U_12
C1 0.015 0.071 0.024 0.010 -0.001 0.003
C2 0.023 0.062 0.021 0.002 0.006 0.000
C3 0.022 0.057 0.025 0.009 -0.001 0.007
C4 0.027 0.060 0.030 0.008 0.001 0.006
C5 0.030 0.056 0.027 0.012 0.000 0.007
C6 0.027 0.061 0.030 0.014 -0.002 0.004
C7 0.019 0.051 0.026 0.007 0.000 0.002
C8 0.025 0.046 0.027 0.011 -0.001 0.002
C9 0.022 0.047 0.030 0.004 0.008 0.002
C10 0.028 0.047 0.033 0.002 0.000 0.010
C11 0.029 0.058 0.033 0.006 0.009 0.009
C12 0.033 0.063 0.030 0.010 0.011 0.007
C13 0.027 0.066 0.037 0.011 0.013 0.013
C14 0.030 0.063 0.038 0.007 0.006 0.015
C15 0.026 0.050 0.031 0.006 0.002 0.006
C16 0.021 0.055 0.029 0.006 0.005 0.006
C17 0.024 0.054 0.025 -0.001 0.000 0.004
C18 0.028 0.046 0.026 -0.001 0.000 0.003
C19 0.027 0.046 0.033 0.000 0.002 0.013
C20 0.023 0.054 0.034 -0.001 -0.002 0.013
C21 0.029 0.069 0.022 0.001 -0.008 0.015
C22 0.032 0.055 0.030 0.004 0.000 0.011
C23 0.022 0.055 0.024 -0.001 -0.002 0.007
C24 0.024 0.057 0.017 0.004 -0.002 0.011
C25 0.021 0.087 0.023 0.008 0.006 0.008
C26 0.019 0.105 0.026 0.008 -0.001 0.015
C27 0.028 0.100 0.023 0.013 -0.001 0.020
C28 0.018 0.101 0.021 0.010 0.006 0.012
C29 0.022 0.072 0.029 0.014 -0.002 0.015
C30 0.035 0.071 0.031 0.010 -0.009 0.009
C31 0.029 0.112 0.045 0.025 -0.001 0.007
C32 0.037 0.124 0.047 0.024 0.008 0.030
C33 0.074 0.077 0.050 0.009 0.007 0.037
C34 0.052 0.066 0.045 0.003 -0.006 0.013
C35 0.090 0.082 0.077 0.001 0.002 -0.001
C36 0.070 0.074 0.066 -0.014 -0.012 -0.008
C37 0.044 0.093 0.043 0.037 0.005 0.022
C38 0.050 0.145 0.124 0.102 -0.012 -0.009
C39 0.055 0.264 0.201 0.191 0.026 0.029
C40 0.097 0.320 0.187 0.195 0.098 0.128
C41 0.130 0.295 0.068 0.079 0.048 0.145
C42 0.087 0.188 0.046 0.033 0.014 0.076
C43 0.169 0.142 0.077 -0.041 -0.025 0.026
C44 0.133 0.112 0.162 0.064 -0.078 -0.047
C45 0.042 0.056 0.038 0.015 0.012 0.003
C46 0.068 0.056 0.043 0.011 0.007 0.007
C47 0.094 0.064 0.043 0.005 0.007 -0.001
C48 0.067 0.077 0.044 0.020 -0.001 0.001
C49 0.068 0.055 0.055 0.019 0.014 0.011
C50 0.048 0.060 0.036 0.004 0.013 -0.002
C51 0.161 0.053 0.059 0.004 0.008 0.014
C52 0.080 0.067 0.060 0.001 0.003 -0.010
C53 0.030 0.077 0.044 0.007 0.012 0.019
C54 0.042 0.096 0.067 0.001 0.012 0.004
C55 0.053 0.147 0.076 -0.010 -0.008 0.014
C56 0.053 0.137 0.086 0.016 0.005 0.030
C57 0.065 0.108 0.078 0.000 -0.009 0.045
C58 0.042 0.084 0.058 0.011 0.009 0.018
C59 0.075 0.084 0.087 -0.005 -0.006 0.001
C60 0.100 0.080 0.116 -0.003 0.014 -0.012
C61 0.027 0.066 0.056 0.002 -0.006 0.020
C62 0.042 0.073 0.054 -0.001 0.009 0.016
C63 0.054 0.078 0.066 -0.013 0.016 0.020
C64 0.039 0.114 0.090 0.012 0.018 0.023
C65 0.041 0.110 0.154 -0.026 0.037 0.002
C66 0.049 0.078 0.143 -0.023 0.023 -0.004
C67 0.075 0.085 0.117 -0.025 0.035 -0.005
C68 0.061 0.126 0.312 -0.121 0.060 -0.041
C69 0.034 0.065 0.027 0.001 0.003 0.017
C70 0.049 0.066 0.042 0.012 -0.002 0.004
C71 0.066 0.065 0.060 0.012 0.013 0.003
C72 0.056 0.081 0.055 0.011 0.011 0.019
C73 0.058 0.085 0.043 0.008 -0.005 0.032
C74 0.040 0.075 0.032 -0.011 -0.004 0.022
C75 0.057 0.082 0.090 0.014 -0.031 -0.012
C76 0.057 0.071 0.060 -0.015 -0.027 0.018
C83 0.157 0.099 0.084 -0.021 0.006 0.006
C84 0.066 0.067 0.037 0.003 0.005 -0.015
N10 0.154 0.184 0.172 -0.045 -0.083 0.011
C77 0.176 0.184 0.196 -0.040 -0.082 0.004
C78 0.173 0.187 0.235 -0.039 -0.082 0.004
C79 0.169 0.188 0.267 -0.039 -0.082 0.007
C80 0.164 0.187 0.283 -0.040 -0.084 0.007
C81 0.160 0.185 0.366 -0.045 -0.085 0.010
Cl4 0.104 0.090 0.052 0.014 0.010 -0.032
Cl5 0.100 0.116 0.060 -0.029 0.020 -0.030
Cl6 0.053 0.090 0.065 0.014 -0.004 -0.002
Cl3 0.211 0.352 0.135 -0.052 0.057 -0.165
Cl1 0.170 0.168 0.103 -0.002 0.036 0.052
Cl2 0.666 0.262 0.136 0.040 0.007 0.190
N1 0.022 0.081 0.020 0.005 -0.003 0.008
N2 0.022 0.061 0.019 0.008 0.005 0.008
N3 0.021 0.047 0.025 0.004 0.004 0.005
N4 0.020 0.051 0.023 0.009 0.003 0.007
N5 0.031 0.049 0.029 0.000 0.000 0.012
N6 0.020 0.060 0.024 0.003 -0.001 0.007
N7 0.022 0.076 0.026 0.007 -0.002 0.012
N8 0.018 0.073 0.020 0.011 0.000 0.007
N9 0.021 0.112 0.021 0.014 0.003 0.016
O1 0.027 0.071 0.033 0.017 0.000 0.015
O2 0.032 0.069 0.031 0.022 0.005 0.014
O3 0.034 0.075 0.037 0.020 0.017 0.016
O4 0.028 0.083 0.046 0.014 0.017 0.017
O5 0.026 0.075 0.032 -0.001 -0.010 0.016
O6 0.038 0.059 0.023 0.001 -0.004 0.016
Zn1 0.063 0.101 0.058 0.005 0.001 0.009

loop_
_atom_type_symbol
_atom_type_description
_atom_type_scat_dispersion_real
_atom_type_scat_dispersion_imag
_atom_type_scat_source
C C 0.0181 0.0091 'International Tables Vol C Tables 4.2.6.8 and 6.1.1.4'
H H 0.0000 0.0000 'International Tables Vol C Tables 4.2.6.8 and 6.1.1.4'
O O 0.0492 0.0322 'International Tables Vol C Tables 4.2.6.8 and 6.1.1.4'
Zn Zn -1.5491 0.6778 'International Tables Vol C Tables 4.2.6.8 and 6.1.1.4'
N N 0.0311 0.0180 'International Tables Vol C Tables 4.2.6.8 and 6.1.1.4'
Cl Cl 0.3639 0.7018 'International Tables Vol C Tables 4.2.6.8 and 6.1.1.4'

loop_
_geom_angle_atom_site_label_1
_geom_angle_atom_site_label_2
_geom_angle_atom_site_label_3
_geom_angle
_geom_angle_site_symmetry_1
_geom_angle_site_symmetry_3
N1 C1 N2 126.7(5) . .
N1 C1 C2 124.6(5) . .
N2 C1 C2 108.7(4) . .
C3 C2 C7 121.0(5) . .
C3 C2 C1 131.2(5) . .
C7 C2 C1 107.7(4) . .
C4 C3 C2 117.3(5) . .
O1 C4 C3 124.0(5) . .
O1 C4 C5 114.4(5) . .
C3 C4 C5 121.6(5) . .
O2 C5 C4 115.2(5) . .
O2 C5 C6 123.4(5) . .
C4 C5 C6 121.4(5) . .
C7 C6 C5 116.7(5) . .
C6 C7 C2 121.9(5) . .
C6 C7 C8 132.3(5) . .
C2 C7 C8 105.6(4) . .
N3 C8 N2 128.5(4) . .
N3 C8 C7 123.0(4) . .
N2 C8 C7 108.4(4) . .
N3 C9 N4 128.4(4) . .
N3 C9 C10 121.0(4) . .
N4 C9 C10 110.5(4) . .
C11 C10 C15 122.2(5) . .
C11 C10 C9 131.5(5) . .
C15 C10 C9 106.3(5) . .
C10 C11 C12 117.3(5) . .
C11 C12 O3 124.4(5) . .
C11 C12 C13 120.7(5) . .
O3 C12 C13 114.9(5) . .
C14 C13 O4 124.6(5) . .
C14 C13 C12 121.6(5) . .
O4 C13 C12 113.9(5) . .
C13 C14 C15 116.8(5) . .
C14 C15 C10 121.3(5) . .
C14 C15 C16 133.1(5) . .
C10 C15 C16 105.5(4) . .
N5 C16 N4 128.4(5) . .
N5 C16 C15 121.2(4) . .
N4 C16 C15 110.4(4) . .
N5 C17 N6 126.3(5) . .
N5 C17 C18 124.4(5) . .
N6 C17 C18 109.2(4) . .
C19 C18 C23 121.1(5) . .
C19 C18 C17 132.1(5) . .
C23 C18 C17 106.9(4) . .
C18 C19 C20 116.8(5) . .
O5 C20 C19 123.6(5) . .
O5 C20 C21 114.6(5) . .
C19 C20 C21 121.8(5) . .
O6 C21 C20 122.1(4) . .
O6 C21 C22 116.6(5) . .
C20 C21 C22 121.1(5) . .
C23 C22 C21 115.7(5) . .
C22 C23 C18 123.4(5) . .
C22 C23 C24 130.2(5) . .
C18 C23 C24 106.4(4) . .
N7 C24 N6 127.8(4) . .
N7 C24 C23 123.4(4) . .
N6 C24 C23 108.8(4) . .
N7 C25 N8 129.0(5) . .
N7 C25 C26 122.6(5) . .
N8 C25 C26 108.3(5) . .
N9 C26 C27 125.1(5) . .
N9 C26 C25 128.0(5) . .
C27 C26 C25 106.8(5) . .
N9 C27 C26 125.8(5) 5_675 .
N9 C27 C28 127.2(5) 5_675 .
C26 C27 C28 107.0(5) . .
N1 C28 N8 129.2(5) . .
N1 C28 C27 122.3(5) . .
N8 C28 C27 108.6(5) . .
O1 C29 C30 120.1(3) . .
O1 C29 C34 119.6(3) . .
C30 C29 C34 120.0 . .
C31 C30 C29 120.0 . .
C31 C30 C36 121.0(4) . .
C29 C30 C36 119.0(4) . .
C30 C31 C32 120.0 . .
C33 C32 C31 120.0 . .
C34 C33 C32 120.0 . .
C33 C34 C29 120.0 . .
C33 C34 C35 121.7(4) . .
C29 C34 C35 118.3(4) . .
O2 C37 C38 120.3(4) . .
O2 C37 C42 119.6(4) . .
C38 C37 C42 120.0 . .
C37 C38 C39 120.0 . .
C37 C38 C44 116.9(6) . .
C39 C38 C44 123.1(6) . .
C38 C39 C40 120.0 . .
C41 C40 C39 120.0 . .
C40 C41 C42 120.0 . .
C41 C42 C37 120.0 . .
C41 C42 C43 124.0(6) . .
C37 C42 C43 116.0(6) . .
O3 C45 C46 119.0(3) . .
O3 C45 C50 120.9(3) . .
C46 C45 C50 120.0 . .
C45 C46 C47 120.0 . .
C45 C46 C51 119.2(5) . .
C47 C46 C51 120.8(5) . .
C48 C47 C46 120.0 . .
C47 C48 C49 120.0 . .
C50 C49 C48 120.0 . .
C49 C50 C45 120.0 . .
C49 C50 C52 121.4(4) . .
C45 C50 C52 118.5(4) . .
O4 C53 C54 119.5(4) . .
O4 C53 C58 120.5(4) . .
C54 C53 C58 120.0 . .
C55 C54 C53 120.0 . .
C55 C54 C60 121.8(6) . .
C53 C54 C60 118.1(6) . .
C54 C55 C56 120.0 . .
C57 C56 C55 120.0 . .
C56 C57 C58 120.0 . .
C57 C58 C53 120.0 . .
C57 C58 C59 120.9(5) . .
C53 C58 C59 119.0(5) . .
O5 C61 C62 120.2(3) . .
O5 C61 C66 119.7(3) . .
C62 C61 C66 120.0 . .
C63 C62 C61 120.0 . .
C63 C62 C67 121.2(4) . .
C61 C62 C67 118.8(4) . .
C62 C63 C64 120.0 . .
C65 C64 C63 120.0 . .
C66 C65 C64 120.0 . .
C65 C66 C61 120.0 . .
C65 C66 C68 122.6(5) . .
C61 C66 C68 117.4(5) . .
O6 C69 C70 122.6(3) . .
O6 C69 C74 117.4(3) . .
C70 C69 C74 120.0 . .
C69 C70 C71 120.0 . .
C69 C70 C75 120.6(4) . .
C71 C70 C75 119.3(4) . .
C72 C71 C70 120.0 . .
C73 C72 C71 120.0 . .
C72 C73 C74 120.0 . .
C73 C74 C69 120.0 . .
C73 C74 C76 120.8(3) . .
C69 C74 C76 119.2(3) . .
Cl3 C83 Cl2 106.2(10) . .
Cl3 C83 Cl1 114.1(8) . .
Cl2 C83 Cl1 109.0(8) . .
Cl5 C84 Cl4 111.7(4) . .
Cl5 C84 Cl6 108.0(4) . .
Cl4 C84 Cl6 110.1(4) . .
C77 N10 C81 120.0 . .
C77 N10 Zn1 120.2(7) . .
C81 N10 Zn1 119.6(7) . .
N10 C77 C78 120.0 . .
C79 C78 C77 120.0 . .
C80 C79 C78 120.0 . .
C79 C80 C81 120.0 . .
C80 C81 N10 120.0 . .
C28 N1 C1 123.1(5) . .
C8 N2 C1 109.4(4) . .
C8 N2 Zn1 125.0(3) . .
C1 N2 Zn1 124.6(3) . .
C8 N3 C9 122.0(4) . .
C16 N4 C9 107.3(4) . .
C16 N4 Zn1 127.5(3) . .
C9 N4 Zn1 124.8(3) . .
C16 N5 C17 122.2(4) . .
C17 N6 C24 108.8(4) . .
C17 N6 Zn1 127.0(3) . .
C24 N6 Zn1 123.1(3) . .
C25 N7 C24 123.4(5) . .
C28 N8 C25 109.3(4) . .
C28 N8 Zn1 124.6(3) . .
C25 N8 Zn1 125.9(4) . .
C26 N9 C27 109.1(5) . 5_675
C4 O1 C29 118.3(4) . .
C37 O2 C5 117.0(4) . .
C45 O3 C12 116.8(4) . .
C53 O4 C13 116.6(4) . .
C61 O5 C20 116.4(4) . .
C21 O6 C69 120.2(4) . .
N8 Zn1 N4 157.3(2) . .
N8 Zn1 N2 89.05(17) . .
N4 Zn1 N2 88.50(16) . .
N8 Zn1 N6 88.08(17) . .
N4 Zn1 N6 85.63(17) . .
N2 Zn1 N6 157.5(2) . .
N8 Zn1 N10 92.7(4) . .
N4 Zn1 N10 109.9(4) . .
N2 Zn1 N10 100.0(3) . .
N6 Zn1 N10 102.4(3) . .

loop_
_geom_bond_atom_site_label_1
_geom_bond_atom_site_label_2
_geom_bond_distance
_geom_bond_site_symmetry_2
C1 N1 1.327(7) .
C1 N2 1.382(7) .
C1 C2 1.422(7) .
C2 C3 1.395(7) .
C2 C7 1.407(7) .
C3 C4 1.382(7) .
C4 O1 1.368(7) .
C4 C5 1.402(8) .
C5 O2 1.375(6) .
C5 C6 1.404(8) .
C6 C7 1.380(7) .
C7 C8 1.468(7) .
C8 N3 1.330(7) .
C8 N2 1.359(7) .
C9 N3 1.353(7) .
C9 N4 1.366(7) .
C9 C10 1.462(7) .
C10 C11 1.369(8) .
C10 C15 1.393(8) .
C11 C12 1.379(8) .
C12 O3 1.380(7) .
C12 C13 1.419(8) .
C13 C14 1.376(8) .
C13 O4 1.392(6) .
C14 C15 1.384(8) .
C15 C16 1.475(7) .
C16 N5 1.338(7) .
C16 N4 1.364(7) .
C17 N5 1.347(7) .
C17 N6 1.358(7) .
C17 C18 1.454(7) .
C18 C19 1.393(7) .
C18 C23 1.402(7) .
C19 C20 1.400(8) .
C20 O5 1.379(6) .
C20 C21 1.408(8) .
C21 O6 1.380(6) .
C21 C22 1.419(7) .
C22 C23 1.379(8) .
C23 C24 1.451(7) .
C24 N7 1.323(7) .
C24 N6 1.389(6) .
C25 N7 1.302(7) .
C25 N8 1.374(7) .
C25 C26 1.463(8) .
C26 N9 1.328(7) .
C26 C27 1.388(8) .
C27 N9 1.358(7) 5_675
C27 C28 1.457(7) .
C28 N1 1.326(7) .
C28 N8 1.371(7) .
C29 O1 1.383(5) .
C29 C30 1.3900 .
C29 C34 1.3900 .
C30 C31 1.3900 .
C30 C36 1.525(8) .
C31 C32 1.3900 .
C32 C33 1.3900 .
C33 C34 1.3900 .
C34 C35 1.573(10) .
C37 O2 1.358(5) .
C37 C38 1.3900 .
C37 C42 1.3900 .
C38 C39 1.3900 .
C38 C44 1.566(17) .
C39 C40 1.3900 .
C40 C41 1.3900 .
C41 C42 1.3900 .
C42 C43 1.599(16) .
C45 O3 1.373(5) .
C45 C46 1.3900 .
C45 C50 1.3900 .
C46 C47 1.3900 .
C46 C51 1.519(9) .
C47 C48 1.3900 .
C48 C49 1.3900 .
C49 C50 1.3900 .
C50 C52 1.535(9) .
C53 O4 1.370(5) .
C53 C54 1.3900 .
C53 C58 1.3900 .
C54 C55 1.3900 .
C54 C60 1.554(11) .
C55 C56 1.3900 .
C56 C57 1.3900 .
C57 C58 1.3900 .
C58 C59 1.550(10) .
C61 O5 1.358(5) .
C61 C62 1.3900 .
C61 C66 1.3900 .
C62 C63 1.3900 .
C62 C67 1.502(10) .
C63 C64 1.3900 .
C64 C65 1.3900 .
C65 C66 1.3900 .
C66 C68 1.518(11) .
C69 O6 1.384(5) .
C69 C70 1.3900 .
C69 C74 1.3900 .
C70 C71 1.3900 .
C70 C75 1.530(8) .
C71 C72 1.3900 .
C72 C73 1.3900 .
C73 C74 1.3900 .
C74 C76 1.516(8) .
C83 Cl3 1.549(15) .
C83 Cl2 1.705(14) .
C83 Cl1 1.764(13) .
C84 Cl5 1.742(7) .
C84 Cl4 1.759(7) .
C84 Cl6 1.772(8) .
N10 C77 1.3900 .
N10 C81 1.3900 .
N10 Zn1 2.155(9) .
C77 C78 1.3900 .
C78 C79 1.3900 .
C79 C80 1.3900 .
C80 C81 1.3900 .
N2 Zn1 2.007(4) .
N4 Zn1 1.997(4) .
N6 Zn1 2.054(4) .
N8 Zn1 1.969(4) .
N9 C27 1.358(7) 5_675

loop_
_platon_squeeze_void_nr
_platon_squeeze_void_average_x
_platon_squeeze_void_average_y
_platon_squeeze_void_average_z
_platon_squeeze_void_volume
_platon_squeeze_void_count_electrons
_platon_squeeze_void_content
1 0.000 0.000 0.000 871 268 ' '
2 0.102 0.639 0.234 193 70 ' '
3 -0.102 0.140 0.266 192 77 ' '
4 0.000 0.500 0.500 870 269 ' '
5 0.102 0.860 0.734 191 70 ' '
6 -0.102 0.360 0.766 192 76 ' '
7 0.163 0.085 0.323 10 1 ' '
8 0.163 0.415 0.823 10 1 ' '
9 0.500 0.500 0.000 871 268 ' '
10 0.500 1.000 0.500 871 270 ' '
11 0.398 0.140 0.234 191 72 ' '
12 0.398 0.360 0.734 191 74 ' '
13 0.337 0.585 0.323 10 1 ' '
14 0.337 0.915 0.823 10 0 ' '
15 0.602 0.640 0.266 192 72 ' '
16 0.602 0.860 0.766 192 76 ' '
17 0.663 0.085 0.177 10 1 ' '
18 0.663 0.415 0.677 10 0 ' '
19 0.837 0.585 0.177 10 1 ' '
20 0.837 0.915 0.677 10 0 ' '
